data_4307324
loop_
_publ_author_name
'David B. Cordes'
'Lyall R. Hanton'

_publ_contact_author 'Hanton, Lyall R.'
_publ_contact_author_email lhanton@alkali.otago.ac.nz
_publ_section_title
;
Structural Invariance in Silver(I) Coordination Networks Formed Using
Flexible Four-Armed Thiopyridine Ligands
;
_journal_name_full 'Inorganic Chemistry'
_journal_page_first 1634
_journal_page_last 1644
_journal_paper_doi 10.1021/ic061867m
_journal_volume 46
_journal_year 2007
_chemical_formula_moiety 'C17 H17 Ag N2 S2, F6 P, 3(C2 H3 N)'
_chemical_formula_sum 'C23 H26 Ag F6 N5 P S2'
_chemical_formula_weight 689.45
_chemical_name_systematic
;
 ?
;
_space_group_IT_number 14
_symmetry_cell_setting monoclinic
_symmetry_space_group_name_Hall '-P 2ybc'
_symmetry_space_group_name_H-M 'P 1 21/c 1'
_atom_sites_solution_hydrogens geom
_atom_sites_solution_primary direct
_atom_sites_solution_secondary difmap
_audit_creation_method SHELXL-97
_cell_angle_alpha 90.00
_cell_angle_beta 115.186(2)
_cell_angle_gamma 90.00
_cell_formula_units_Z 4
_cell_length_a 14.044(3)
_cell_length_b 16.321(3)
_cell_length_c 13.627(3)
_cell_measurement_reflns_used 7724
_cell_measurement_temperature 163(2)
_cell_measurement_theta_max 26.46
_cell_measurement_theta_min 2.14
_cell_volume 2826.5(10)
_computing_cell_refinement 'Bruker SMART'
_computing_data_collection 'Bruker SMART'
_computing_data_reduction 'Bruker SAINT'
_computing_molecular_graphics 'Bruker SHELXTL'
_computing_publication_material 'Bruker SHELXTL'
_computing_structure_refinement 'SHELXL-97 (Sheldrick, 1997)'
_computing_structure_solution 'Bruker SHELXTL'
_diffrn_ambient_temperature 163(2)
_diffrn_measured_fraction_theta_full 0.990
_diffrn_measured_fraction_theta_max 0.990
_diffrn_measurement_device_type 'CCD area detector'
_diffrn_measurement_method 'phi and omega scans'
_diffrn_radiation_monochromator graphite
_diffrn_radiation_source 'fine-focus sealed tube'
_diffrn_radiation_type MoK\a
_diffrn_radiation_wavelength 0.71073
_diffrn_reflns_av_R_equivalents 0.0309
_diffrn_reflns_av_sigmaI/netI 0.0186
_diffrn_reflns_limit_h_max 16
_diffrn_reflns_limit_h_min -17
_diffrn_reflns_limit_k_max 20
_diffrn_reflns_limit_k_min -19
_diffrn_reflns_limit_l_max 17
_diffrn_reflns_limit_l_min -16
_diffrn_reflns_number 29557
_diffrn_reflns_theta_full 26.47
_diffrn_reflns_theta_max 26.47
_diffrn_reflns_theta_min 2.14
_exptl_absorpt_coefficient_mu 0.980
_exptl_absorpt_correction_T_max 0.583
_exptl_absorpt_correction_T_min 0.488337
_exptl_absorpt_correction_type multi-scan
_exptl_absorpt_process_details 'Bruker SADABS, 1996'
_exptl_crystal_colour yellow
_exptl_crystal_density_diffrn 1.620
_exptl_crystal_density_method 'not measured'
_exptl_crystal_description block
_exptl_crystal_F_000 1388
_exptl_crystal_size_max 0.90
_exptl_crystal_size_mid 0.70
_exptl_crystal_size_min 0.55
_refine_diff_density_max 0.982
_refine_diff_density_min -0.773
_refine_diff_density_rms 0.082
_refine_ls_extinction_method none
_refine_ls_goodness_of_fit_ref 1.223
_refine_ls_hydrogen_treatment constr
_refine_ls_matrix_type full
_refine_ls_number_parameters 346
_refine_ls_number_reflns 5777
_refine_ls_number_restraints 0
_refine_ls_restrained_S_all 1.223
_refine_ls_R_factor_all 0.0428
_refine_ls_R_factor_gt 0.0411
_refine_ls_shift/su_max 0.001
_refine_ls_shift/su_mean 0.000
_refine_ls_structure_factor_coef Fsqd
_refine_ls_weighting_details 'calc w=1/[\s^2^(Fo^2^)+(0.0259P)^2^+6.2959P] where P=(Fo^2^+2Fc^2^)/3'
_refine_ls_weighting_scheme calc
_refine_ls_wR_factor_gt 0.0930
_refine_ls_wR_factor_ref 0.0939
_reflns_number_gt 5570
_reflns_number_total 5777
_reflns_threshold_expression >2sigma(I)
_cod_data_source_file ic061867msi20060928_092243_6.cif
_cod_data_source_block dc4tap
_cod_depositor_comments
;
The following automatic conversions were performed:
'_symmetry_cell_setting' value 'Monoclinic' changed to 'monoclinic'
according to '/home/saulius/struct/CIF-dictionaries/cif_core.dic'
dictionary named 'cif_core.dic' version 2.4.1 from 2010-06-29.

Automatic conversion script
Id: cif_fix_enum 1527 2010-12-29 10:47:43Z saulius 
;
_cod_original_cell_volume 2826.5(9)
_cod_original_sg_symbol_H-M 'P 21/c'
_cod_database_code 4307324

loop_
_symmetry_equiv_pos_as_xyz
'x, y, z'
'-x, y+1/2, -z+1/2'
'-x, -y, -z'
'x, -y-1/2, z-1/2'

loop_
_atom_site_label
_atom_site_type_symbol
_atom_site_fract_x
_atom_site_fract_y
_atom_site_fract_z
_atom_site_U_iso_or_equiv
_atom_site_adp_type
_atom_site_occupancy
_atom_site_symmetry_multiplicity
_atom_site_calc_flag
_atom_site_refinement_flags
_atom_site_disorder_assembly
_atom_site_disorder_group
C1 C 0.4330(3) -0.0472(2) 0.7785(3) 0.0391(8) Uani 1 1 d . . .
H1 H 0.4284 -0.0019 0.8177 0.047 Uiso 1 1 calc R . .
C2 C 0.5100(3) -0.1051(2) 0.8315(3) 0.0379(8) Uani 1 1 d . . .
H2 H 0.5549 -0.0987 0.9046 0.045 Uiso 1 1 calc R . .
C3 C 0.5195(2) -0.1724(2) 0.7749(3) 0.0278(7) Uani 1 1 d . . .
C4 C 0.4474(3) -0.1793(2) 0.6672(3) 0.0307(7) Uani 1 1 d . . .
H4 H 0.4496 -0.2242 0.6263 0.037 Uiso 1 1 calc R . .
C5 C 0.3725(3) -0.1191(2) 0.6211(3) 0.0297(7) Uani 1 1 d . . .
H5 H 0.3246 -0.1252 0.5490 0.036 Uiso 1 1 calc R . .
C6 C 0.3918(3) 0.2671(2) 0.6730(3) 0.0322(7) Uani 1 1 d . . .
H6A H 0.3497 0.2840 0.5987 0.039 Uiso 1 1 calc R . .
H6B H 0.3470 0.2692 0.7109 0.039 Uiso 1 1 calc R . .
C7 C 0.4816(2) 0.16662(18) 0.5674(3) 0.0249(6) Uani 1 1 d . . .
H7A H 0.4342 0.1993 0.5068 0.030 Uiso 1 1 calc R . .
H7B H 0.5505 0.1922 0.5963 0.030 Uiso 1 1 calc R . .
C8 C 0.4884(2) 0.08071(18) 0.5298(3) 0.0213(6) Uani 1 1 d . . .
C9 C 0.4139(2) 0.04818(17) 0.4318(2) 0.0196(6) Uani 1 1 d . . .
C10 C 0.4279(2) -0.03157(18) 0.4041(2) 0.0214(6) Uani 1 1 d . . .
H10 H 0.3792 -0.0529 0.3387 0.026 Uiso 1 1 calc R . .
C11 C 0.3198(2) 0.09600(19) 0.3545(3) 0.0242(6) Uani 1 1 d . . .
H11A H 0.3006 0.0761 0.2815 0.029 Uiso 1 1 calc R . .
H11B H 0.3397 0.1531 0.3566 0.029 Uiso 1 1 calc R . .
C12 C 0.1536(2) -0.0113(2) 0.3280(3) 0.0288(7) Uani 1 1 d . . .
H12A H 0.1363 -0.0126 0.2511 0.035 Uiso 1 1 calc R . .
H12B H 0.2062 -0.0531 0.3639 0.035 Uiso 1 1 calc R . .
C13 C 0.0562(2) -0.02728(19) 0.3461(3) 0.0246(6) Uani 1 1 d . . .
C14 C -0.0351(3) 0.0177(2) 0.2915(3) 0.0314(7) Uani 1 1 d . . .
H14 H -0.0373 0.0581 0.2424 0.038 Uiso 1 1 calc R . .
C15 C 0.0552(2) -0.08600(19) 0.4192(3) 0.0268(7) Uani 1 1 d . . .
H15 H 0.1148 -0.1172 0.4581 0.032 Uiso 1 1 calc R . .
C16 C 0.0356(3) 0.0976(2) 0.5666(3) 0.0278(7) Uani 1 1 d . . .
H16 H 0.0351 0.1370 0.5170 0.033 Uiso 1 1 calc R . .
C17 C 0.1224(3) -0.0023(2) 0.6897(3) 0.0299(7) Uani 1 1 d . . .
H17 H 0.1828 -0.0332 0.7269 0.036 Uiso 1 1 calc R . .
C18 C 0.2651(5) -0.0374(4) 0.0531(6) 0.0803(17) Uani 1 1 d . . .
C19 C 0.3301(6) -0.1051(5) 0.0451(6) 0.100(2) Uani 1 1 d . . .
H19A H 0.3781 -0.1222 0.1166 0.150 Uiso 1 1 calc R . .
H19B H 0.3691 -0.0872 0.0059 0.150 Uiso 1 1 calc R . .
H19C H 0.2856 -0.1502 0.0077 0.150 Uiso 1 1 calc R . .
C20 C -0.0771(4) -0.3201(4) 0.4100(4) 0.0624(13) Uani 1 1 d . . .
C21 C 0.0130(5) -0.3701(5) 0.4629(5) 0.095(2) Uani 1 1 d . . .
H21A H 0.0430 -0.3595 0.5395 0.142 Uiso 1 1 calc R . .
H21B H 0.0638 -0.3580 0.4352 0.142 Uiso 1 1 calc R . .
H21C H -0.0070 -0.4267 0.4499 0.142 Uiso 1 1 calc R . .
C22 C -0.2581(4) -0.1667(3) 0.1346(3) 0.0564(12) Uani 1 1 d . . .
C23 C -0.1513(4) -0.1783(3) 0.1461(4) 0.0602(12) Uani 1 1 d . . .
H23A H -0.1526 -0.2101 0.0862 0.090 Uiso 1 1 calc R . .
H23B H -0.1109 -0.2067 0.2127 0.090 Uiso 1 1 calc R . .
H23C H -0.1198 -0.1260 0.1470 0.090 Uiso 1 1 calc R . .
N1 N 0.3649(2) -0.05267(17) 0.6741(2) 0.0314(6) Uani 1 1 d . . .
N2 N 0.1243(2) 0.05507(16) 0.6205(2) 0.0259(6) Uani 1 1 d . . .
N3 N 0.2197(6) 0.0114(4) 0.0610(7) 0.114(2) Uani 1 1 d . . .
N4 N -0.1476(4) -0.2816(4) 0.3690(5) 0.0911(17) Uani 1 1 d . . .
N5 N -0.3414(4) -0.1584(4) 0.1246(4) 0.0844(15) Uani 1 1 d . . .
F11 F 0.2542(3) -0.1891(3) 0.2222(3) 0.1040(13) Uani 1 1 d . . .
F12 F 0.1280(4) -0.3060(3) 0.3054(4) 0.1263(18) Uani 1 1 d . . .
F13 F 0.1372(3) -0.2888(2) 0.1456(3) 0.0934(12) Uani 1 1 d . . .
F14 F 0.0993(3) -0.1810(2) 0.2238(3) 0.0905(12) Uani 1 1 d . . .
F15 F 0.2805(3) -0.3130(2) 0.2985(3) 0.1040(14) Uani 1 1 d . . .
F16 F 0.2433(2) -0.20674(17) 0.3787(2) 0.0666(8) Uani 1 1 d . . .
P1 P 0.18886(8) -0.24822(6) 0.26109(9) 0.0392(2) Uani 1 1 d . . .
S1 S 0.43315(6) 0.16185(5) 0.67243(7) 0.02618(17) Uani 1 1 d . . .
S2 S 0.20440(6) 0.08941(5) 0.38395(6) 0.02288(16) Uani 1 1 d . . .
Ag1 Ag 0.271027(19) 0.069277(16) 0.59012(2) 0.02910(8) Uani 1 1 d . . .

loop_
_atom_site_aniso_label
_atom_site_aniso_U_11
_atom_site_aniso_U_22
_atom_site_aniso_U_33
_atom_site_aniso_U_23
_atom_site_aniso_U_13
_atom_site_aniso_U_12
C1 0.048(2) 0.0283(18) 0.0377(19) -0.0015(15) 0.0145(17) 0.0043(16)
C2 0.039(2) 0.0343(19) 0.0315(18) 0.0035(15) 0.0066(15) 0.0007(16)
C3 0.0228(15) 0.0247(15) 0.0375(18) 0.0131(13) 0.0144(14) 0.0005(12)
C4 0.0337(17) 0.0251(16) 0.0377(18) 0.0040(14) 0.0196(15) 0.0022(13)
C5 0.0282(16) 0.0303(17) 0.0286(16) 0.0062(13) 0.0102(13) 0.0000(13)
C6 0.0248(16) 0.0278(17) 0.047(2) -0.0158(15) 0.0178(15) -0.0013(13)
C7 0.0247(15) 0.0203(15) 0.0354(17) -0.0058(12) 0.0183(13) -0.0045(12)
C8 0.0215(14) 0.0182(13) 0.0313(15) -0.0030(12) 0.0181(13) -0.0019(11)
C9 0.0178(13) 0.0198(14) 0.0262(14) 0.0010(11) 0.0141(12) -0.0016(11)
C10 0.0177(13) 0.0240(14) 0.0263(14) -0.0048(12) 0.0130(12) -0.0042(11)
C11 0.0205(14) 0.0260(15) 0.0296(15) 0.0046(12) 0.0143(13) 0.0003(12)
C12 0.0239(15) 0.0282(16) 0.0383(18) -0.0043(14) 0.0170(14) -0.0029(13)
C13 0.0192(14) 0.0242(15) 0.0317(16) -0.0053(12) 0.0121(12) -0.0037(12)
C14 0.0279(16) 0.0324(18) 0.0364(18) 0.0089(14) 0.0161(14) -0.0021(14)
C15 0.0222(15) 0.0234(15) 0.0329(17) 0.0020(13) 0.0099(13) 0.0038(12)
C16 0.0271(16) 0.0249(15) 0.0321(17) 0.0036(13) 0.0134(14) 0.0011(13)
C17 0.0209(15) 0.0304(17) 0.0358(18) 0.0059(14) 0.0096(13) 0.0029(13)
C18 0.073(4) 0.070(4) 0.083(4) 0.000(3) 0.019(3) -0.012(3)
C19 0.092(5) 0.096(5) 0.085(5) -0.021(4) 0.012(4) 0.012(4)
C20 0.053(3) 0.074(3) 0.060(3) -0.009(3) 0.024(2) -0.015(3)
C21 0.084(4) 0.129(6) 0.073(4) -0.010(4) 0.035(3) 0.024(4)
C22 0.068(3) 0.061(3) 0.036(2) -0.008(2) 0.018(2) -0.021(2)
C23 0.066(3) 0.059(3) 0.058(3) -0.012(2) 0.029(2) -0.011(2)
N1 0.0292(14) 0.0258(14) 0.0386(16) 0.0059(12) 0.0138(12) 0.0013(11)
N2 0.0229(13) 0.0245(13) 0.0321(14) -0.0017(11) 0.0135(11) -0.0014(10)
N3 0.102(5) 0.083(4) 0.154(7) -0.004(4) 0.050(5) 0.002(4)
N4 0.050(3) 0.103(4) 0.113(4) 0.016(3) 0.027(3) -0.013(3)
N5 0.066(3) 0.126(5) 0.056(3) -0.005(3) 0.021(2) -0.015(3)
F11 0.104(3) 0.120(3) 0.101(3) 0.008(2) 0.056(2) -0.041(2)
F12 0.155(4) 0.125(3) 0.124(3) -0.024(3) 0.084(3) -0.090(3)
F13 0.119(3) 0.075(2) 0.0570(18) -0.0353(16) 0.0092(18) 0.006(2)
F14 0.0661(19) 0.095(2) 0.083(2) -0.0291(19) 0.0056(17) 0.0343(18)
F15 0.124(3) 0.095(3) 0.082(2) -0.007(2) 0.033(2) 0.066(2)
F16 0.081(2) 0.0549(16) 0.0521(15) -0.0163(13) 0.0167(14) 0.0023(14)
P1 0.0415(5) 0.0311(5) 0.0464(6) -0.0122(4) 0.0201(5) -0.0041(4)
S1 0.0251(4) 0.0236(4) 0.0342(4) -0.0090(3) 0.0168(3) -0.0049(3)
S2 0.0177(3) 0.0203(3) 0.0327(4) 0.0022(3) 0.0127(3) 0.0021(3)
Ag1 0.02380(13) 0.03099(14) 0.03598(15) 0.00205(10) 0.01606(11) -0.00260(10)

loop_
_atom_type_symbol
_atom_type_description
_atom_type_scat_dispersion_real
_atom_type_scat_dispersion_imag
_atom_type_scat_source
C C 0.0033 0.0016 'International Tables Vol C Tables 4.2.6.8 and 6.1.1.4'
H H 0.0000 0.0000 'International Tables Vol C Tables 4.2.6.8 and 6.1.1.4'
N N 0.0061 0.0033 'International Tables Vol C Tables 4.2.6.8 and 6.1.1.4'
F F 0.0171 0.0103 'International Tables Vol C Tables 4.2.6.8 and 6.1.1.4'
P P 0.1023 0.0942 'International Tables Vol C Tables 4.2.6.8 and 6.1.1.4'
S S 0.1246 0.1234 'International Tables Vol C Tables 4.2.6.8 and 6.1.1.4'
Ag Ag -0.8971 1.1015 'International Tables Vol C Tables 4.2.6.8 and 6.1.1.4'

loop_
_geom_angle_atom_site_label_1
_geom_angle_atom_site_label_2
_geom_angle_atom_site_label_3
_geom_angle
_geom_angle_site_symmetry_1
_geom_angle_site_symmetry_3
_geom_angle_publ_flag
N1 C1 C2 123.7(3) . . ?
C3 C2 C1 119.4(3) . . ?
C2 C3 C4 117.0(3) . . ?
C2 C3 C6 121.0(3) . 2_646 ?
C4 C3 C6 121.9(3) . 2_646 ?
C5 C4 C3 119.7(3) . . ?
N1 C5 C4 123.7(3) . . ?
C3 C6 S1 114.8(2) 2_656 . ?
C8 C7 S1 108.9(2) . . ?
C10 C8 C9 118.7(3) 3_656 . ?
C10 C8 C7 118.3(3) 3_656 . ?
C9 C8 C7 123.1(3) . . ?
C10 C9 C8 118.5(3) . . ?
C10 C9 C11 118.4(3) . . ?
C8 C9 C11 123.0(3) . . ?
C8 C10 C9 122.8(3) 3_656 . ?
C9 C11 S2 114.2(2) . . ?
C13 C12 S2 107.9(2) . . ?
C15 C13 C14 117.5(3) . . ?
C15 C13 C12 121.5(3) . . ?
C14 C13 C12 120.9(3) . . ?
C17 C14 C13 119.6(3) 3_556 . ?
C16 C15 C13 119.2(3) 3_556 . ?
N2 C16 C15 123.4(3) . 3_556 ?
N2 C17 C14 123.1(3) . 3_556 ?
N3 C18 C19 178.5(9) . . ?
N4 C20 C21 179.5(7) . . ?
N5 C22 C23 179.0(6) . . ?
C5 N1 C1 116.5(3) . . ?
C5 N1 Ag1 124.9(2) . . ?
C1 N1 Ag1 116.9(2) . . ?
C17 N2 C16 117.1(3) . . ?
C17 N2 Ag1 119.4(2) . . ?
C16 N2 Ag1 123.3(2) . . ?
F12 P1 F13 92.2(2) . . ?
F12 P1 F11 177.2(2) . . ?
F13 P1 F11 90.4(2) . . ?
F12 P1 F15 88.6(3) . . ?
F13 P1 F15 90.39(19) . . ?
F11 P1 F15 90.4(3) . . ?
F12 P1 F14 93.0(3) . . ?
F13 P1 F14 90.30(18) . . ?
F11 P1 F14 88.0(2) . . ?
F15 P1 F14 178.3(2) . . ?
F12 P1 F16 88.6(2) . . ?
F13 P1 F16 179.1(2) . . ?
F11 P1 F16 88.8(2) . . ?
F15 P1 F16 89.05(18) . . ?
F14 P1 F16 90.24(16) . . ?
C6 S1 C7 100.93(16) . . ?
C6 S1 Ag1 109.50(11) . . ?
C7 S1 Ag1 103.88(10) . . ?
C12 S2 C11 100.74(15) . . ?
C12 S2 Ag1 103.68(12) . . ?
C11 S2 Ag1 107.57(10) . . ?
N2 Ag1 N1 100.69(10) . . ?
N2 Ag1 S1 133.22(7) . . ?
N1 Ag1 S1 94.30(7) . . ?
N2 Ag1 S2 105.89(7) . . ?
N1 Ag1 S2 119.87(8) . . ?
S1 Ag1 S2 104.19(3) . . ?

loop_
_geom_bond_atom_site_label_1
_geom_bond_atom_site_label_2
_geom_bond_distance
_geom_bond_site_symmetry_2
_geom_bond_publ_flag
C1 N1 1.337(5) . ?
C1 C2 1.385(5) . ?
C2 C3 1.381(5) . ?
C3 C4 1.388(5) . ?
C3 C6 1.510(4) 2_646 ?
C4 C5 1.380(5) . ?
C5 N1 1.331(4) . ?
C6 C3 1.510(4) 2_656 ?
C6 S1 1.814(3) . ?
C7 C8 1.510(4) . ?
C7 S1 1.829(3) . ?
C8 C10 1.391(4) 3_656 ?
C8 C9 1.403(4) . ?
C9 C10 1.392(4) . ?
C9 C11 1.511(4) . ?
C10 C8 1.391(4) 3_656 ?
C11 S2 1.831(3) . ?
C12 C13 1.513(4) . ?
C12 S2 1.825(3) . ?
C13 C15 1.386(5) . ?
C13 C14 1.387(5) . ?
C14 C17 1.378(4) 3_556 ?
C15 C16 1.381(4) 3_556 ?
C16 N2 1.339(4) . ?
C16 C15 1.381(4) 3_556 ?
C17 N2 1.337(4) . ?
C17 C14 1.378(4) 3_556 ?
C18 N3 1.054(8) . ?
C18 C19 1.466(10) . ?
C20 N4 1.104(7) . ?
C20 C21 1.417(8) . ?
C22 N5 1.127(7) . ?
C22 C23 1.453(7) . ?
N1 Ag1 2.393(3) . ?
N2 Ag1 2.280(3) . ?
F11 P1 1.571(3) . ?
F12 P1 1.557(4) . ?
F13 P1 1.571(3) . ?
F14 P1 1.581(3) . ?
F15 P1 1.573(3) . ?
F16 P1 1.603(3) . ?
S1 Ag1 2.5596(9) . ?
S2 Ag1 2.5766(10) . ?
